data_7715415
loop_
_publ_author_name
'Fern&#xe1;ndez-Fari&#xf1;a, Sandra'
'Maneiro, Marcelino'
'Zaragoza, Guillermo'
'Seco, Jos&#xe9; M'
'Pedrido, Rosa'
'Gonz&#xe1;lez-Noya, Ana M'

_publ_section_title
;
 Nickel, copper, and zinc dinuclear helicates: how do bulky groups
 influence their architecture?
;
_journal_issue 12
_journal_name_full 'Dalton transactions (Cambridge, England : 2003)'
_journal_page_first 5676
_journal_page_last 5685
_journal_paper_doi 10.1039/d4dt00279b
_journal_volume 53
_journal_year 2024
_chemical_formula_moiety 'C43 H54 N2 O2'
_chemical_formula_sum 'C43 H54 N2 O2'
_chemical_formula_weight 630.88
_chemical_name_systematic H2L4
_space_group_IT_number 2
_space_group_name_Hall '-P 1'
_space_group_name_H-M_alt 'P -1'
_symmetry_cell_setting triclinic
_symmetry_Int_Tables_number 2
_symmetry_space_group_name_Hall '-P 1'
_symmetry_space_group_name_H-M 'P -1'
_atom_sites_solution_hydrogens mixed
_atom_sites_solution_primary dual
_atom_sites_solution_secondary dual
_audit_conform_dict_location ftp://ftp.iucr.org/pub/cif_core.dic
_audit_conform_dict_name cif_core.dic
_audit_conform_dict_version 2.4.5
_audit_creation_date 2019-10-08T10:58:24-00:00
_audit_creation_method 'WinGX routine CIF_UPDATE'
_audit_update_record
;
2023-12-21 deposited with the CCDC.	2024-02-26 downloaded from the CCDC.
;
_cell_angle_alpha 77.049(3)
_cell_angle_beta 78.483(4)
_cell_angle_gamma 79.415(4)
_cell_formula_units_Z 2
_cell_length_a 9.0717(8)
_cell_length_b 9.9041(7)
_cell_length_c 22.0498(19)
_cell_measurement_reflns_used 1882
_cell_measurement_temperature 100(2)
_cell_measurement_theta_max 31.3
_cell_measurement_theta_min 2.35
_cell_measurement_wavelength 0.71073
_cell_volume 1871.7(3)
_computing_cell_refinement 'APPEX3v2018.7-2 (BRUKER AXS, 2005)'
_computing_data_collection 'APPEX3v2018.7-2 (BRUKER AXS, 2005)'
_computing_data_reduction 'APPEX3v2018.7-2 (BRUKER AXS, 2005)'
_computing_molecular_graphics 'Ortep for Windows (Farrugia, 2012)'
_computing_publication_material 'WinGX publication routines (Farrugia, 2012)'
_computing_structure_refinement 'SHELXL-2018/3 (Sheldrick, 2018)'
_computing_structure_solution 'SHELXT-2018/2 (Sheldrick, 2015)'
_diffrn_ambient_temperature 100(2)
_diffrn_detector_area_resol_mean 7.3910
_diffrn_measured_fraction_theta_full 0.999
_diffrn_measured_fraction_theta_max 1
_diffrn_measurement_device_type 'Bruker D8 VENTURE PHOTON III-14'
_diffrn_measurement_method 'omega and phi'
_diffrn_radiation_monochromator 'Incoatec multilayer mirror'
_diffrn_radiation_probe x-ray
_diffrn_radiation_type MoK\a
_diffrn_radiation_wavelength 0.71073
_diffrn_reflns_av_R_equivalents 0.068
_diffrn_reflns_av_unetI/netI 0.0376
_diffrn_reflns_Laue_measured_fraction_full 0.999
_diffrn_reflns_Laue_measured_fraction_max 1
_diffrn_reflns_limit_h_max 13
_diffrn_reflns_limit_h_min -13
_diffrn_reflns_limit_k_max 14
_diffrn_reflns_limit_k_min -14
_diffrn_reflns_limit_l_max 33
_diffrn_reflns_limit_l_min -33
_diffrn_reflns_number 139133
_diffrn_reflns_point_group_measured_fraction_full 0.999
_diffrn_reflns_point_group_measured_fraction_max 1
_diffrn_reflns_theta_full 25.242
_diffrn_reflns_theta_max 32.573
_diffrn_reflns_theta_min 2.316
_diffrn_source 'INCOATEC microfocus sealed tube'
_diffrn_source_type 'Incoatec I\mS 3.0'
_diffrn_standards_number 0
_exptl_absorpt_coefficient_mu 0.068
_exptl_absorpt_correction_T_max 0.9282
_exptl_absorpt_correction_T_min 0.8671
_exptl_absorpt_correction_type multi-scan
_exptl_absorpt_process_details 'BRUKER SADABS-2016/2'
_exptl_crystal_colour yellow
_exptl_crystal_density_diffrn 1.119
_exptl_crystal_density_method 'not measured'
_exptl_crystal_description plate
_exptl_crystal_F_000 684
_exptl_crystal_size_max 0.34
_exptl_crystal_size_mid 0.22
_exptl_crystal_size_min 0.05
_refine_diff_density_max 0.374
_refine_diff_density_min -0.271
_refine_diff_density_rms 0.05
_refine_ls_extinction_method none
_refine_ls_goodness_of_fit_ref 1.032
_refine_ls_hydrogen_treatment mixed
_refine_ls_matrix_type full
_refine_ls_number_constraints 0
_refine_ls_number_parameters 442
_refine_ls_number_reflns 13629
_refine_ls_number_restraints 0
_refine_ls_restrained_S_all 1.032
_refine_ls_R_factor_all 0.0768
_refine_ls_R_factor_gt 0.0487
_refine_ls_shift/su_max 0.001
_refine_ls_shift/su_mean 0
_refine_ls_structure_factor_coef Fsqd
_refine_ls_weighting_details 'w=1/[\s^2^(Fo^2^)+(0.0707P)^2^+0.4496P] where P=(Fo^2^+2Fc^2^)/3'
_refine_ls_weighting_scheme calc
_refine_ls_wR_factor_gt 0.1242
_refine_ls_wR_factor_ref 0.1455
_reflns_Friedel_coverage 0
_reflns_number_gt 9915
_reflns_number_total 13629
_reflns_threshold_expression 'I > 2\s(I)'
_cod_data_source_file d4dt00279b2.cif
_cod_data_source_block shelx
_cod_depositor_comments 'Adding full bibliography for 7715415--7715422.cif.'
_cod_database_code 7715415
_shelx_estimated_absorpt_t_min 0.977
_shelx_estimated_absorpt_t_max 0.997
_shelx_shelxl_version_number 2018/3

loop_
_symmetry_equiv_pos_as_xyz
'x, y, z'
'-x, -y, -z'

loop_
_atom_site_label
_atom_site_type_symbol
_atom_site_fract_x
_atom_site_fract_y
_atom_site_fract_z
_atom_site_U_iso_or_equiv
_atom_site_adp_type
_atom_site_occupancy
_atom_site_site_symmetry_order
_atom_site_calc_flag
_atom_site_refinement_flags_posn
_atom_site_refinement_flags_adp
_atom_site_refinement_flags_occupancy
_atom_site_disorder_assembly
_atom_site_disorder_group
C1 C 0.64035(12) 0.31908(11) 0.89599(5) 0.01816(19) Uani 1 1 d . . . . .
C2 C 0.51197(12) 0.41123(12) 0.91560(5) 0.0216(2) Uani 1 1 d . . . . .
H2 H 0.462536 0.392776 0.958217 0.026 Uiso 1 1 calc R U . . .
C3 C 0.45461(12) 0.52849(12) 0.87490(5) 0.0221(2) Uani 1 1 d . . . . .
H3 H 0.367083 0.588391 0.889947 0.026 Uiso 1 1 calc R U . . .
C4 C 0.52415(12) 0.55917(11) 0.81219(5) 0.01874(19) Uani 1 1 d . . . . .
C5 C 0.65354(11) 0.46854(11) 0.79071(5) 0.01706(18) Uani 1 1 d . . . . .
C6 C 0.70753(12) 0.35012(11) 0.83285(5) 0.01840(19) Uani 1 1 d . . . . .
H6 H 0.79339 0.288482 0.817804 0.022 Uiso 1 1 calc R U . . .
C7 C 0.72974(12) 0.49412(11) 0.72514(5) 0.01839(19) Uani 1 1 d . . . . .
H7 H 0.814083 0.429005 0.711743 0.022 Uiso 1 1 calc R U . . .
C8 C 0.75963(12) 0.61771(10) 0.62078(5) 0.01751(18) Uani 1 1 d . . . . .
C9 C 0.69851(12) 0.56501(10) 0.57856(5) 0.01765(18) Uani 1 1 d . . . . .
C10 C 0.76424(12) 0.58954(11) 0.51516(5) 0.01839(19) Uani 1 1 d . . . . .
H10 H 0.724671 0.553947 0.486121 0.022 Uiso 1 1 calc R U . . .
C11 C 0.88641(11) 0.66475(10) 0.49291(5) 0.01676(18) Uani 1 1 d . . . . .
C12 C 0.94541(11) 0.71350(11) 0.53609(5) 0.01777(18) Uani 1 1 d . . . . .
H12 H 1.029848 0.763274 0.521533 0.021 Uiso 1 1 calc R U . . .
C13 C 0.88412(12) 0.69145(11) 0.60040(5) 0.01824(19) Uani 1 1 d . . . . .
C14 C 0.94864(12) 0.69504(11) 0.42300(5) 0.01907(19) Uani 1 1 d . . . . .
H14A H 1.004216 0.607465 0.410094 0.023 Uiso 1 1 calc R U . . .
H14B H 1.021643 0.762648 0.414718 0.023 Uiso 1 1 calc R U . . .
C15 C 0.82354(11) 0.75444(10) 0.38393(5) 0.01662(18) Uani 1 1 d . . . . .
C16 C 0.80882(11) 0.69751(10) 0.33358(5) 0.01684(18) Uani 1 1 d . . . . .
H16 H 0.884295 0.624362 0.32101 0.02 Uiso 1 1 calc R U . . .
C17 C 0.68620(11) 0.74490(10) 0.30101(5) 0.01655(18) Uani 1 1 d . . . . .
C18 C 0.57582(11) 0.85292(10) 0.31986(5) 0.01642(18) Uani 1 1 d . . . . .
C19 C 0.58906(12) 0.91539(10) 0.36957(5) 0.01838(19) Uani 1 1 d . . . . .
C20 C 0.71431(12) 0.86483(11) 0.40012(5) 0.01887(19) Uani 1 1 d . . . . .
H20 H 0.72565 0.907213 0.433221 0.023 Uiso 1 1 calc R U . . .
C21 C 0.40752(11) 0.99899(11) 0.25479(5) 0.01713(18) Uani 1 1 d . . . . .
H21 H 0.480802 1.061158 0.239526 0.021 Uiso 1 1 calc R U . . .
C22 C 0.26103(11) 1.03391(10) 0.23314(4) 0.01579(17) Uani 1 1 d . . . . .
C23 C 0.14730(12) 0.94727(11) 0.25775(5) 0.01783(18) Uani 1 1 d . . . . .
C24 C 0.00579(12) 0.98764(12) 0.23836(5) 0.0224(2) Uani 1 1 d . . . . .
H24 H -0.072858 0.9317 0.255507 0.027 Uiso 1 1 calc R U . . .
C25 C -0.02008(12) 1.10874(12) 0.19430(5) 0.0217(2) Uani 1 1 d . . . . .
H25 H -0.117534 1.134929 0.181995 0.026 Uiso 1 1 calc R U . . .
C26 C 0.09256(11) 1.19495(11) 0.16689(5) 0.01727(18) Uani 1 1 d . . . . .
C27 C 0.23114(11) 1.15623(10) 0.18811(5) 0.01665(18) Uani 1 1 d . . . . .
H27 H 0.308218 1.214174 0.171689 0.02 Uiso 1 1 calc R U . . .
C28 C 0.05800(12) 1.32619(11) 0.11722(5) 0.01995(19) Uani 1 1 d . . . . .
C29 C 0.70225(13) 0.18811(11) 0.94055(5) 0.0209(2) Uani 1 1 d . . . . .
C30 C 0.64465(18) 0.06123(13) 0.92870(6) 0.0322(3) Uani 1 1 d . . . . .
H30A H 0.682393 -0.023527 0.957187 0.048 Uiso 1 1 calc R U . . .
H30B H 0.681613 0.050732 0.884862 0.048 Uiso 1 1 calc R U . . .
H30C H 0.533216 0.0756 0.936497 0.048 Uiso 1 1 calc R U . . .
C31 C 0.64926(15) 0.19984(13) 1.00987(5) 0.0271(2) Uani 1 1 d . . . . .
H31A H 0.699185 0.118991 1.036823 0.041 Uiso 1 1 calc R U . . .
H31B H 0.538784 0.201893 1.020389 0.041 Uiso 1 1 calc R U . . .
H31C H 0.675906 0.286125 1.016746 0.041 Uiso 1 1 calc R U . . .
C32 C 0.87692(14) 0.16397(15) 0.92824(6) 0.0328(3) Uani 1 1 d . . . . .
H32A H 0.914051 0.083912 0.959246 0.049 Uiso 1 1 calc R U . . .
H32B H 0.914731 0.247803 0.931975 0.049 Uiso 1 1 calc R U . . .
H32C H 0.91341 0.14479 0.885647 0.049 Uiso 1 1 calc R U . . .
C33 C 0.55973(13) 0.49122(11) 0.59945(5) 0.0223(2) Uani 1 1 d . . . . .
H33A H 0.564639 0.431081 0.641625 0.027 Uiso 1 1 calc R U . . .
H33B H 0.559119 0.430247 0.56956 0.027 Uiso 1 1 calc R U . . .
C34 C 0.41311(14) 0.59584(14) 0.60238(6) 0.0297(3) Uani 1 1 d . . . . .
H34A H 0.325381 0.544987 0.614829 0.045 Uiso 1 1 calc R U . . .
H34B H 0.408606 0.656198 0.560788 0.045 Uiso 1 1 calc R U . . .
H34C H 0.411331 0.653405 0.633408 0.045 Uiso 1 1 calc R U . . .
C35 C 0.94711(14) 0.74637(14) 0.64738(5) 0.0267(2) Uani 1 1 d . . . . .
H35A H 1.001037 0.665831 0.673936 0.032 Uiso 1 1 calc R U . . .
H35B H 0.860613 0.789225 0.675434 0.032 Uiso 1 1 calc R U . . .
C36 C 1.05530(15) 0.85347(14) 0.61924(6) 0.0307(3) Uani 1 1 d . . . . .
H36A H 1.088775 0.882619 0.653305 0.046 Uiso 1 1 calc R U . . .
H36B H 1.002906 0.935211 0.593655 0.046 Uiso 1 1 calc R U . . .
H36C H 1.143849 0.811541 0.592631 0.046 Uiso 1 1 calc R U . . .
C37 C 0.67148(13) 0.68067(12) 0.24680(5) 0.0215(2) Uani 1 1 d . . . . .
H37A H 0.563975 0.668789 0.250108 0.026 Uiso 1 1 calc R U . . .
H37B H 0.733086 0.586596 0.250293 0.026 Uiso 1 1 calc R U . . .
C38 C 0.72284(15) 0.76873(14) 0.18225(5) 0.0306(3) Uani 1 1 d . . . . .
H38A H 0.707697 0.723801 0.149077 0.046 Uiso 1 1 calc R U . . .
H38B H 0.830805 0.776548 0.177676 0.046 Uiso 1 1 calc R U . . .
H38C H 0.662972 0.862371 0.178568 0.046 Uiso 1 1 calc R U . . .
C39 C 0.46433(14) 1.02220(12) 0.39506(5) 0.0253(2) Uani 1 1 d . . . . .
H39A H 0.421203 1.086609 0.359537 0.03 Uiso 1 1 calc R U . . .
H39B H 0.507769 1.0783 0.41716 0.03 Uiso 1 1 calc R U . . .
C40 C 0.33785(16) 0.95164(15) 0.44067(6) 0.0348(3) Uani 1 1 d . . . . .
H40A H 0.260041 1.023135 0.457117 0.052 Uiso 1 1 calc R U . . .
H40B H 0.380457 0.887407 0.475733 0.052 Uiso 1 1 calc R U . . .
H40C H 0.291939 0.899132 0.418412 0.052 Uiso 1 1 calc R U . . .
C41 C 0.20265(14) 1.38638(13) 0.08269(6) 0.0266(2) Uani 1 1 d . . . . .
H41A H 0.176564 1.467892 0.050156 0.04 Uiso 1 1 calc R U . . .
H41B H 0.273149 1.314953 0.062914 0.04 Uiso 1 1 calc R U . . .
H41C H 0.250879 1.414855 0.1129 0.04 Uiso 1 1 calc R U . . .
C42 C -0.01888(15) 1.29085(13) 0.06786(6) 0.0295(3) Uani 1 1 d . . . . .
H42A H -0.040313 1.375304 0.036082 0.044 Uiso 1 1 calc R U . . .
H42B H -0.114267 1.255694 0.088593 0.044 Uiso 1 1 calc R U . . .
H42C H 0.048872 1.218983 0.047398 0.044 Uiso 1 1 calc R U . . .
C43 C -0.04888(15) 1.43734(13) 0.14997(7) 0.0317(3) Uani 1 1 d . . . . .
H43A H -0.076067 1.520193 0.11826 0.048 Uiso 1 1 calc R U . . .
H43B H 0.002453 1.463583 0.179797 0.048 Uiso 1 1 calc R U . . .
H43C H -0.141237 1.39917 0.172752 0.048 Uiso 1 1 calc R U . . .
N1 N 0.68563(10) 0.60216(9) 0.68529(4) 0.01976(17) Uani 1 1 d . . . . .
N2 N 0.43875(10) 0.88524(9) 0.29424(4) 0.01765(16) Uani 1 1 d . . . . .
O1 O 0.46626(9) 0.67518(9) 0.77371(4) 0.02431(17) Uani 1 1 d . . . . .
H1O H 0.527(2) 0.676(2) 0.7337(10) 0.056(5) Uiso 1 1 d . . . . .
O2 O 0.17056(10) 0.82699(8) 0.30014(4) 0.02287(16) Uani 1 1 d . . . . .
H2O H 0.268(2) 0.8217(19) 0.3074(9) 0.048(5) Uiso 1 1 d . . . . .

loop_
_atom_site_aniso_label
_atom_site_aniso_U_11
_atom_site_aniso_U_22
_atom_site_aniso_U_33
_atom_site_aniso_U_23
_atom_site_aniso_U_13
_atom_site_aniso_U_12
C1 0.0187(4) 0.0208(5) 0.0156(4) -0.0037(3) -0.0010(3) -0.0064(4)
C2 0.0184(5) 0.0294(5) 0.0170(4) -0.0051(4) 0.0003(4) -0.0061(4)
C3 0.0161(4) 0.0291(5) 0.0204(5) -0.0086(4) 0.0003(4) -0.0007(4)
C4 0.0165(4) 0.0220(5) 0.0186(4) -0.0059(4) -0.0033(3) -0.0019(4)
C5 0.0170(4) 0.0186(4) 0.0159(4) -0.0049(3) -0.0015(3) -0.0030(3)
C6 0.0192(5) 0.0193(5) 0.0164(4) -0.0049(4) -0.0005(3) -0.0029(4)
C7 0.0182(4) 0.0194(5) 0.0168(4) -0.0041(4) -0.0006(3) -0.0026(4)
C8 0.0181(4) 0.0164(4) 0.0152(4) -0.0020(3) -0.0010(3) 0.0012(3)
C9 0.0179(4) 0.0155(4) 0.0178(4) -0.0010(3) -0.0022(3) -0.0014(3)
C10 0.0195(5) 0.0190(5) 0.0167(4) -0.0028(3) -0.0047(3) -0.0018(4)
C11 0.0156(4) 0.0175(4) 0.0152(4) -0.0013(3) -0.0033(3) 0.0012(3)
C12 0.0154(4) 0.0188(5) 0.0182(4) -0.0033(3) -0.0023(3) -0.0009(3)
C13 0.0180(4) 0.0186(5) 0.0179(4) -0.0048(4) -0.0035(3) 0.0001(4)
C14 0.0156(4) 0.0241(5) 0.0156(4) -0.0017(4) -0.0024(3) -0.0007(4)
C15 0.0158(4) 0.0175(4) 0.0151(4) 0.0003(3) -0.0027(3) -0.0028(3)
C16 0.0155(4) 0.0176(4) 0.0157(4) -0.0017(3) -0.0007(3) -0.0022(3)
C17 0.0173(4) 0.0174(4) 0.0149(4) -0.0024(3) -0.0015(3) -0.0045(3)
C18 0.0171(4) 0.0159(4) 0.0159(4) -0.0004(3) -0.0048(3) -0.0027(3)
C19 0.0214(5) 0.0151(4) 0.0184(4) -0.0027(3) -0.0064(4) 0.0005(4)
C20 0.0222(5) 0.0175(4) 0.0177(4) -0.0037(3) -0.0066(4) -0.0010(4)
C21 0.0176(4) 0.0178(4) 0.0166(4) -0.0037(3) -0.0042(3) -0.0020(3)
C22 0.0160(4) 0.0167(4) 0.0146(4) -0.0035(3) -0.0033(3) -0.0009(3)
C23 0.0200(5) 0.0181(4) 0.0152(4) -0.0026(3) -0.0025(3) -0.0037(4)
C24 0.0185(5) 0.0249(5) 0.0242(5) -0.0020(4) -0.0037(4) -0.0077(4)
C25 0.0172(5) 0.0247(5) 0.0240(5) -0.0032(4) -0.0064(4) -0.0035(4)
C26 0.0171(4) 0.0183(4) 0.0170(4) -0.0041(3) -0.0049(3) -0.0009(3)
C27 0.0168(4) 0.0167(4) 0.0167(4) -0.0031(3) -0.0037(3) -0.0024(3)
C28 0.0194(5) 0.0183(5) 0.0226(5) -0.0019(4) -0.0089(4) -0.0005(4)
C29 0.0249(5) 0.0216(5) 0.0156(4) -0.0031(4) -0.0009(4) -0.0053(4)
C30 0.0515(8) 0.0228(6) 0.0247(6) -0.0043(4) -0.0072(5) -0.0109(5)
C31 0.0352(6) 0.0285(6) 0.0168(5) -0.0042(4) -0.0033(4) -0.0042(5)
C32 0.0264(6) 0.0369(7) 0.0267(6) 0.0049(5) -0.0027(5) 0.0009(5)
C33 0.0245(5) 0.0209(5) 0.0211(5) -0.0016(4) -0.0019(4) -0.0076(4)
C34 0.0210(5) 0.0301(6) 0.0365(6) -0.0010(5) -0.0030(5) -0.0082(4)
C35 0.0268(6) 0.0347(6) 0.0224(5) -0.0122(5) -0.0025(4) -0.0072(5)
C36 0.0278(6) 0.0365(7) 0.0332(6) -0.0160(5) -0.0035(5) -0.0091(5)
C37 0.0203(5) 0.0250(5) 0.0215(5) -0.0091(4) -0.0036(4) -0.0033(4)
C38 0.0335(6) 0.0392(7) 0.0189(5) -0.0084(5) -0.0017(4) -0.0046(5)
C39 0.0305(6) 0.0209(5) 0.0258(5) -0.0092(4) -0.0128(4) 0.0077(4)
C40 0.0321(6) 0.0368(7) 0.0301(6) -0.0112(5) -0.0012(5) 0.0106(5)
C41 0.0246(5) 0.0253(5) 0.0273(5) 0.0059(4) -0.0096(4) -0.0050(4)
C42 0.0350(6) 0.0278(6) 0.0287(6) 0.0014(5) -0.0194(5) -0.0059(5)
C43 0.0285(6) 0.0236(6) 0.0426(7) -0.0091(5) -0.0091(5) 0.0042(5)
N1 0.0204(4) 0.0208(4) 0.0164(4) -0.0035(3) -0.0014(3) -0.0005(3)
N2 0.0173(4) 0.0187(4) 0.0169(4) -0.0027(3) -0.0052(3) -0.0010(3)
O1 0.0230(4) 0.0255(4) 0.0209(4) -0.0042(3) -0.0030(3) 0.0043(3)
O2 0.0231(4) 0.0218(4) 0.0222(4) 0.0033(3) -0.0058(3) -0.0065(3)

loop_
_atom_type_symbol
_atom_type_description
_atom_type_scat_dispersion_real
_atom_type_scat_dispersion_imag
_atom_type_scat_source
C C 0.0033 0.0016 'International Tables Vol C Tables 4.2.6.8 and 6.1.1.4'
H H 0 0 'International Tables Vol C Tables 4.2.6.8 and 6.1.1.4'
N N 0.0061 0.0033 'International Tables Vol C Tables 4.2.6.8 and 6.1.1.4'
O O 0.0106 0.006 'International Tables Vol C Tables 4.2.6.8 and 6.1.1.4'

loop_
_geom_angle_atom_site_label_1
_geom_angle_atom_site_label_2
_geom_angle_atom_site_label_3
_geom_angle
_geom_angle_site_symmetry_1
_geom_angle_site_symmetry_3
_geom_angle_publ_flag
C6 C1 C2 116.58(10) . . ?
C6 C1 C29 121.09(9) . . ?
C2 C1 C29 122.30(9) . . ?
C3 C2 C1 122.21(10) . . ?
C3 C2 H2 118.9 . . ?
C1 C2 H2 118.9 . . ?
C2 C3 C4 120.55(10) . . ?
C2 C3 H3 119.7 . . ?
C4 C3 H3 119.7 . . ?
O1 C4 C3 119.18(9) . . ?
O1 C4 C5 121.98(9) . . ?
C3 C4 C5 118.83(10) . . ?
C6 C5 C4 119.17(9) . . ?
C6 C5 C7 119.55(9) . . ?
C4 C5 C7 121.26(9) . . ?
C1 C6 C5 122.64(9) . . ?
C1 C6 H6 118.7 . . ?
C5 C6 H6 118.7 . . ?
N1 C7 C5 121.60(9) . . ?
N1 C7 H7 119.2 . . ?
C5 C7 H7 119.2 . . ?
C13 C8 C9 121.57(9) . . ?
C13 C8 N1 119.92(9) . . ?
C9 C8 N1 118.39(9) . . ?
C10 C9 C8 118.01(9) . . ?
C10 C9 C33 119.87(9) . . ?
C8 C9 C33 122.02(9) . . ?
C9 C10 C11 122.07(9) . . ?
C9 C10 H10 119 . . ?
C11 C10 H10 119 . . ?
C12 C11 C10 118.38(9) . . ?
C12 C11 C14 121.57(9) . . ?
C10 C11 C14 120.03(9) . . ?
C11 C12 C13 121.95(9) . . ?
C11 C12 H12 119 . . ?
C13 C12 H12 119 . . ?
C12 C13 C8 118.00(9) . . ?
C12 C13 C35 121.95(9) . . ?
C8 C13 C35 120.04(9) . . ?
C11 C14 C15 111.84(8) . . ?
C11 C14 H14A 109.2 . . ?
C15 C14 H14A 109.2 . . ?
C11 C14 H14B 109.2 . . ?
C15 C14 H14B 109.2 . . ?
H14A C14 H14B 107.9 . . ?
C16 C15 C20 118.06(9) . . ?
C16 C15 C14 121.99(9) . . ?
C20 C15 C14 119.86(9) . . ?
C15 C16 C17 121.84(9) . . ?
C15 C16 H16 119.1 . . ?
C17 C16 H16 119.1 . . ?
C16 C17 C18 118.58(9) . . ?
C16 C17 C37 121.02(9) . . ?
C18 C17 C37 120.39(9) . . ?
C17 C18 C19 121.11(9) . . ?
C17 C18 N2 118.62(9) . . ?
C19 C18 N2 119.65(9) . . ?
C20 C19 C18 117.92(9) . . ?
C20 C19 C39 119.57(9) . . ?
C18 C19 C39 122.14(9) . . ?
C15 C20 C19 122.43(9) . . ?
C15 C20 H20 118.8 . . ?
C19 C20 H20 118.8 . . ?
N2 C21 C22 120.80(9) . . ?
N2 C21 H21 119.6 . . ?
C22 C21 H21 119.6 . . ?
C27 C22 C23 119.37(9) . . ?
C27 C22 C21 119.97(9) . . ?
C23 C22 C21 120.65(9) . . ?
O2 C23 C24 118.89(9) . . ?
O2 C23 C22 122.02(9) . . ?
C24 C23 C22 119.09(9) . . ?
C25 C24 C23 120.04(10) . . ?
C25 C24 H24 120 . . ?
C23 C24 H24 120 . . ?
C24 C25 C26 122.44(10) . . ?
C24 C25 H25 118.8 . . ?
C26 C25 H25 118.8 . . ?
C27 C26 C25 116.96(9) . . ?
C27 C26 C28 123.06(9) . . ?
C25 C26 C28 119.97(9) . . ?
C26 C27 C22 122.01(9) . . ?
C26 C27 H27 119 . . ?
C22 C27 H27 119 . . ?
C26 C28 C41 111.80(9) . . ?
C26 C28 C42 109.90(9) . . ?
C41 C28 C42 107.87(10) . . ?
C26 C28 C43 108.79(9) . . ?
C41 C28 C43 108.91(10) . . ?
C42 C28 C43 109.55(10) . . ?
C1 C29 C31 111.67(9) . . ?
C1 C29 C32 110.86(9) . . ?
C31 C29 C32 108.04(10) . . ?
C1 C29 C30 108.38(9) . . ?
C31 C29 C30 108.98(9) . . ?
C32 C29 C30 108.86(11) . . ?
C29 C30 H30A 109.5 . . ?
C29 C30 H30B 109.5 . . ?
H30A C30 H30B 109.5 . . ?
C29 C30 H30C 109.5 . . ?
H30A C30 H30C 109.5 . . ?
H30B C30 H30C 109.5 . . ?
C29 C31 H31A 109.5 . . ?
C29 C31 H31B 109.5 . . ?
H31A C31 H31B 109.5 . . ?
C29 C31 H31C 109.5 . . ?
H31A C31 H31C 109.5 . . ?
H31B C31 H31C 109.5 . . ?
C29 C32 H32A 109.5 . . ?
C29 C32 H32B 109.5 . . ?
H32A C32 H32B 109.5 . . ?
C29 C32 H32C 109.5 . . ?
H32A C32 H32C 109.5 . . ?
H32B C32 H32C 109.5 . . ?
C9 C33 C34 111.41(9) . . ?
C9 C33 H33A 109.3 . . ?
C34 C33 H33A 109.3 . . ?
C9 C33 H33B 109.3 . . ?
C34 C33 H33B 109.3 . . ?
H33A C33 H33B 108 . . ?
C33 C34 H34A 109.5 . . ?
C33 C34 H34B 109.5 . . ?
H34A C34 H34B 109.5 . . ?
C33 C34 H34C 109.5 . . ?
H34A C34 H34C 109.5 . . ?
H34B C34 H34C 109.5 . . ?
C13 C35 C36 115.87(10) . . ?
C13 C35 H35A 108.3 . . ?
C36 C35 H35A 108.3 . . ?
C13 C35 H35B 108.3 . . ?
C36 C35 H35B 108.3 . . ?
H35A C35 H35B 107.4 . . ?
C35 C36 H36A 109.5 . . ?
C35 C36 H36B 109.5 . . ?
H36A C36 H36B 109.5 . . ?
C35 C36 H36C 109.5 . . ?
H36A C36 H36C 109.5 . . ?
H36B C36 H36C 109.5 . . ?
C17 C37 C38 113.06(9) . . ?
C17 C37 H37A 109 . . ?
C38 C37 H37A 109 . . ?
C17 C37 H37B 109 . . ?
C38 C37 H37B 109 . . ?
H37A C37 H37B 107.8 . . ?
C37 C38 H38A 109.5 . . ?
C37 C38 H38B 109.5 . . ?
H38A C38 H38B 109.5 . . ?
C37 C38 H38C 109.5 . . ?
H38A C38 H38C 109.5 . . ?
H38B C38 H38C 109.5 . . ?
C19 C39 C40 111.34(9) . . ?
C19 C39 H39A 109.4 . . ?
C40 C39 H39A 109.4 . . ?
C19 C39 H39B 109.4 . . ?
C40 C39 H39B 109.4 . . ?
H39A C39 H39B 108 . . ?
C39 C40 H40A 109.5 . . ?
C39 C40 H40B 109.5 . . ?
H40A C40 H40B 109.5 . . ?
C39 C40 H40C 109.5 . . ?
H40A C40 H40C 109.5 . . ?
H40B C40 H40C 109.5 . . ?
C28 C41 H41A 109.5 . . ?
C28 C41 H41B 109.5 . . ?
H41A C41 H41B 109.5 . . ?
C28 C41 H41C 109.5 . . ?
H41A C41 H41C 109.5 . . ?
H41B C41 H41C 109.5 . . ?
C28 C42 H42A 109.5 . . ?
C28 C42 H42B 109.5 . . ?
H42A C42 H42B 109.5 . . ?
C28 C42 H42C 109.5 . . ?
H42A C42 H42C 109.5 . . ?
H42B C42 H42C 109.5 . . ?
C28 C43 H43A 109.5 . . ?
C28 C43 H43B 109.5 . . ?
H43A C43 H43B 109.5 . . ?
C28 C43 H43C 109.5 . . ?
H43A C43 H43C 109.5 . . ?
H43B C43 H43C 109.5 . . ?
C7 N1 C8 119.04(9) . . ?
C21 N2 C18 122.22(9) . . ?
C4 O1 H1O 106.4(12) . . ?
C23 O2 H2O 104.9(11) . . ?

loop_
_geom_bond_atom_site_label_1
_geom_bond_atom_site_label_2
_geom_bond_distance
_geom_bond_site_symmetry_2
_geom_bond_publ_flag
C1 C6 1.3935(14) . ?
C1 C2 1.4006(15) . ?
C1 C29 1.5313(15) . ?
C2 C3 1.3864(16) . ?
C2 H2 0.95 . ?
C3 C4 1.3914(14) . ?
C3 H3 0.95 . ?
C4 O1 1.3547(13) . ?
C4 C5 1.4104(14) . ?
C5 C6 1.4004(14) . ?
C5 C7 1.4606(14) . ?
C6 H6 0.95 . ?
C7 N1 1.2803(14) . ?
C7 H7 0.95 . ?
C8 C13 1.4015(15) . ?
C8 C9 1.4058(15) . ?
C8 N1 1.4339(13) . ?
C9 C10 1.3917(14) . ?
C9 C33 1.5123(14) . ?
C10 C11 1.3951(14) . ?
C10 H10 0.95 . ?
C11 C12 1.3895(14) . ?
C11 C14 1.5141(14) . ?
C12 C13 1.3993(14) . ?
C12 H12 0.95 . ?
C13 C35 1.5162(15) . ?
C14 C15 1.5146(14) . ?
C14 H14A 0.99 . ?
C14 H14B 0.99 . ?
C15 C16 1.3913(14) . ?
C15 C20 1.3930(14) . ?
C16 C17 1.3962(14) . ?
C16 H16 0.95 . ?
C17 C18 1.3999(14) . ?
C17 C37 1.5122(14) . ?
C18 C19 1.4080(14) . ?
C18 N2 1.4217(13) . ?
C19 C20 1.3932(14) . ?
C19 C39 1.5126(15) . ?
C20 H20 0.95 . ?
C21 N2 1.2837(13) . ?
C21 C22 1.4574(14) . ?
C21 H21 0.95 . ?
C22 C27 1.4053(14) . ?
C22 C23 1.4100(14) . ?
C23 O2 1.3509(12) . ?
C23 C24 1.3945(15) . ?
C24 C25 1.3794(15) . ?
C24 H24 0.95 . ?
C25 C26 1.4074(15) . ?
C25 H25 0.95 . ?
C26 C27 1.3869(14) . ?
C26 C28 1.5287(14) . ?
C27 H27 0.95 . ?
C28 C41 1.5304(16) . ?
C28 C42 1.5352(16) . ?
C28 C43 1.5356(16) . ?
C29 C31 1.5319(15) . ?
C29 C32 1.5362(17) . ?
C29 C30 1.5373(16) . ?
C30 H30A 0.98 . ?
C30 H30B 0.98 . ?
C30 H30C 0.98 . ?
C31 H31A 0.98 . ?
C31 H31B 0.98 . ?
C31 H31C 0.98 . ?
C32 H32A 0.98 . ?
C32 H32B 0.98 . ?
C32 H32C 0.98 . ?
C33 C34 1.5285(17) . ?
C33 H33A 0.99 . ?
C33 H33B 0.99 . ?
C34 H34A 0.98 . ?
C34 H34B 0.98 . ?
C34 H34C 0.98 . ?
C35 C36 1.5224(17) . ?
C35 H35A 0.99 . ?
C35 H35B 0.99 . ?
C36 H36A 0.98 . ?
C36 H36B 0.98 . ?
C36 H36C 0.98 . ?
C37 C38 1.5270(17) . ?
C37 H37A 0.99 . ?
C37 H37B 0.99 . ?
C38 H38A 0.98 . ?
C38 H38B 0.98 . ?
C38 H38C 0.98 . ?
C39 C40 1.5281(19) . ?
C39 H39A 0.99 . ?
C39 H39B 0.99 . ?
C40 H40A 0.98 . ?
C40 H40B 0.98 . ?
C40 H40C 0.98 . ?
C41 H41A 0.98 . ?
C41 H41B 0.98 . ?
C41 H41C 0.98 . ?
C42 H42A 0.98 . ?
C42 H42B 0.98 . ?
C42 H42C 0.98 . ?
C43 H43A 0.98 . ?
C43 H43B 0.98 . ?
C43 H43C 0.98 . ?
O1 H1O 0.94(2) . ?
O2 H2O 0.923(19) . ?

loop_
_geom_hbond_atom_site_label_D
_geom_hbond_atom_site_label_H
_geom_hbond_atom_site_label_A
_geom_hbond_distance_DH
_geom_hbond_distance_HA
_geom_hbond_distance_DA
_geom_hbond_angle_DHA
_geom_hbond_site_symmetry_A
_geom_hbond_publ_flag
C7 H7 O2 0.95 2.58 3.2832(13) 130.8 2_666 yes
O1 H1O N1 0.94(2) 1.76(2) 2.6151(12) 149.3(18) . yes
O2 H2O N2 0.923(19) 1.722(19) 2.5738(12) 152.1(17) . yes

loop_
_geom_torsion_atom_site_label_1
_geom_torsion_atom_site_label_2
_geom_torsion_atom_site_label_3
_geom_torsion_atom_site_label_4
_geom_torsion
_geom_torsion_site_symmetry_1
_geom_torsion_site_symmetry_2
_geom_torsion_site_symmetry_3
_geom_torsion_site_symmetry_4
_geom_torsion_publ_flag
C6 C1 C2 C3 -0.68(16) . . . . ?
C29 C1 C2 C3 -178.89(10) . . . . ?
C1 C2 C3 C4 -0.17(17) . . . . ?
C2 C3 C4 O1 -179.41(10) . . . . ?
C2 C3 C4 C5 0.30(16) . . . . ?
O1 C4 C5 C6 -179.87(9) . . . . ?
C3 C4 C5 C6 0.44(15) . . . . ?
O1 C4 C5 C7 -1.35(15) . . . . ?
C3 C4 C5 C7 178.95(10) . . . . ?
C2 C1 C6 C5 1.46(15) . . . . ?
C29 C1 C6 C5 179.69(10) . . . . ?
C4 C5 C6 C1 -1.36(15) . . . . ?
C7 C5 C6 C1 -179.90(9) . . . . ?
C6 C5 C7 N1 -178.90(10) . . . . ?
C4 C5 C7 N1 2.58(16) . . . . ?
C13 C8 C9 C10 -0.75(15) . . . . ?
N1 C8 C9 C10 175.38(9) . . . . ?
C13 C8 C9 C33 -177.09(10) . . . . ?
N1 C8 C9 C33 -0.96(15) . . . . ?
C8 C9 C10 C11 -0.48(15) . . . . ?
C33 C9 C10 C11 175.94(10) . . . . ?
C9 C10 C11 C12 1.43(15) . . . . ?
C9 C10 C11 C14 -176.83(9) . . . . ?
C10 C11 C12 C13 -1.19(15) . . . . ?
C14 C11 C12 C13 177.04(9) . . . . ?
C11 C12 C13 C8 0.03(15) . . . . ?
C11 C12 C13 C35 -179.14(10) . . . . ?
C9 C8 C13 C12 0.97(15) . . . . ?
N1 C8 C13 C12 -175.10(9) . . . . ?
C9 C8 C13 C35 -179.84(10) . . . . ?
N1 C8 C13 C35 4.08(15) . . . . ?
C12 C11 C14 C15 -129.20(10) . . . . ?
C10 C11 C14 C15 49.01(13) . . . . ?
C11 C14 C15 C16 -128.04(10) . . . . ?
C11 C14 C15 C20 48.62(13) . . . . ?
C20 C15 C16 C17 -2.18(15) . . . . ?
C14 C15 C16 C17 174.54(9) . . . . ?
C15 C16 C17 C18 0.12(15) . . . . ?
C15 C16 C17 C37 -179.40(9) . . . . ?
C16 C17 C18 C19 1.51(14) . . . . ?
C37 C17 C18 C19 -178.97(9) . . . . ?
C16 C17 C18 N2 -169.50(9) . . . . ?
C37 C17 C18 N2 10.02(14) . . . . ?
C17 C18 C19 C20 -1.00(15) . . . . ?
N2 C18 C19 C20 169.92(9) . . . . ?
C17 C18 C19 C39 -173.92(10) . . . . ?
N2 C18 C19 C39 -3.00(15) . . . . ?
C16 C15 C20 C19 2.72(15) . . . . ?
C14 C15 C20 C19 -174.07(10) . . . . ?
C18 C19 C20 C15 -1.17(16) . . . . ?
C39 C19 C20 C15 171.94(10) . . . . ?
N2 C21 C22 C27 -177.54(9) . . . . ?
N2 C21 C22 C23 3.55(15) . . . . ?
C27 C22 C23 O2 178.60(9) . . . . ?
C21 C22 C23 O2 -2.48(15) . . . . ?
C27 C22 C23 C24 -2.18(15) . . . . ?
C21 C22 C23 C24 176.73(9) . . . . ?
O2 C23 C24 C25 -178.87(10) . . . . ?
C22 C23 C24 C25 1.88(16) . . . . ?
C23 C24 C25 C26 0.59(17) . . . . ?
C24 C25 C26 C27 -2.68(16) . . . . ?
C24 C25 C26 C28 178.65(10) . . . . ?
C25 C26 C27 C22 2.34(15) . . . . ?
C28 C26 C27 C22 -179.03(9) . . . . ?
C23 C22 C27 C26 0.02(15) . . . . ?
C21 C22 C27 C26 -178.90(9) . . . . ?
C27 C26 C28 C41 14.42(14) . . . . ?
C25 C26 C28 C41 -166.99(10) . . . . ?
C27 C26 C28 C42 134.18(11) . . . . ?
C25 C26 C28 C42 -47.23(13) . . . . ?
C27 C26 C28 C43 -105.89(11) . . . . ?
C25 C26 C28 C43 72.70(12) . . . . ?
C6 C1 C29 C31 160.71(10) . . . . ?
C2 C1 C29 C31 -21.16(14) . . . . ?
C6 C1 C29 C32 40.18(14) . . . . ?
C2 C1 C29 C32 -141.70(11) . . . . ?
C6 C1 C29 C30 -79.24(12) . . . . ?
C2 C1 C29 C30 98.89(12) . . . . ?
C10 C9 C33 C34 -94.45(12) . . . . ?
C8 C9 C33 C34 81.83(13) . . . . ?
C12 C13 C35 C36 13.33(16) . . . . ?
C8 C13 C35 C36 -165.82(10) . . . . ?
C16 C17 C37 C38 -100.42(12) . . . . ?
C18 C17 C37 C38 80.07(12) . . . . ?
C20 C19 C39 C40 -92.62(13) . . . . ?
C18 C19 C39 C40 80.19(13) . . . . ?
C5 C7 N1 C8 -176.61(9) . . . . ?
C13 C8 N1 C7 -91.87(12) . . . . ?
C9 C8 N1 C7 91.93(12) . . . . ?
C22 C21 N2 C18 -175.25(9) . . . . ?
C17 C18 N2 C21 -109.81(11) . . . . ?
C19 C18 N2 C21 79.05(13) . . . . ?
